data_7156282
loop_
_publ_author_name
'Kumar, Avnish'
'Tiwari, Dharmendra Kumar'
'Sridhar, Balasubramanian'
'Likhar, Pravin R.'

_publ_section_title
;
 Unprecedented synthesis of 1,2,3-triazolo-cinnolinone via Sonogashira
 coupling and intramolecular cyclization.
;
_journal_issue 26
_journal_name_full 'Organic &amp; biomolecular chemistry'
_journal_page_first 4840
_journal_page_last 4848
_journal_paper_doi 10.1039/c8ob01152d
_journal_volume 16
_journal_year 2018
_chemical_formula_moiety 'C20 H19 N3 O'
_chemical_formula_sum 'C20 H19 N3 O'
_chemical_formula_weight 317.38
_space_group_crystal_system orthorhombic
_space_group_IT_number 61
_space_group_name_Hall '-P 2ac 2ab'
_space_group_name_H-M_alt 'P b c a'
_symmetry_space_group_name_Hall '-P 2ac 2ab'
_symmetry_space_group_name_H-M 'P b c a'
_atom_sites_solution_hydrogens geom
_audit_creation_method SHELXL-2014/7
_audit_update_record
;
2017-07-21 deposited with the CCDC.
2018-06-12 downloaded from the CCDC.
;
_cell_angle_alpha 90
_cell_angle_beta 90
_cell_angle_gamma 90
_cell_formula_units_Z 8
_cell_length_a 19.497(5)
_cell_length_b 8.597(2)
_cell_length_c 19.553(4)
_cell_measurement_reflns_used 9981
_cell_measurement_temperature 294(2)
_cell_measurement_theta_max 28.32
_cell_measurement_theta_min 2.34
_cell_volume 3277.4(13)
_computing_cell_refinement '<i>SAINT</i> (Bruker, 2016)'
_computing_data_collection '<i>APEX3</i> (Bruker, 2016)'
_computing_data_reduction 'Bruker SAINT'
_computing_molecular_graphics 'Bruker SHELXTL'
_computing_publication_material 'Bruker SHELXTL'
_computing_structure_refinement '<i>SHELXL2014</i> (Sheldrick, 2015b)'
_computing_structure_solution '<i>SHELXT</i> (Sheldrick, 2015a)'
_diffrn_ambient_temperature 294(2)
_diffrn_measured_fraction_theta_full 0.999
_diffrn_measured_fraction_theta_max 0.995
_diffrn_measurement_device_type 'Bruker D8 QUEST PHOTON-100'
_diffrn_measurement_method '\w and \f'
_diffrn_radiation_type MoK\a
_diffrn_radiation_wavelength 0.71073
_diffrn_reflns_av_R_equivalents 0.0296
_diffrn_reflns_av_unetI/netI 0.0158
_diffrn_reflns_Laue_measured_fraction_full 0.999
_diffrn_reflns_Laue_measured_fraction_max 0.995
_diffrn_reflns_limit_h_max 25
_diffrn_reflns_limit_h_min -25
_diffrn_reflns_limit_k_max 11
_diffrn_reflns_limit_k_min -11
_diffrn_reflns_limit_l_max 24
_diffrn_reflns_limit_l_min -26
_diffrn_reflns_number 45870
_diffrn_reflns_point_group_measured_fraction_full 0.999
_diffrn_reflns_point_group_measured_fraction_max 0.995
_diffrn_reflns_theta_full 25.242
_diffrn_reflns_theta_max 28.295
_diffrn_reflns_theta_min 2.330
_exptl_absorpt_coefficient_mu 0.081
_exptl_absorpt_correction_T_max 0.7457
_exptl_absorpt_correction_T_min 0.7095
_exptl_absorpt_correction_type multi-scan
_exptl_absorpt_process_details 'SADABS; Bruker, 2016'
_exptl_crystal_colour colorless
_exptl_crystal_density_diffrn 1.286
_exptl_crystal_description block
_exptl_crystal_F_000 1344
_exptl_crystal_size_max 0.330
_exptl_crystal_size_mid 0.280
_exptl_crystal_size_min 0.120
_refine_diff_density_max 0.277
_refine_diff_density_min -0.191
_refine_diff_density_rms 0.039
_refine_ls_extinction_coef 0.0061(8)
_refine_ls_extinction_expression Fc^*^=kFc[1+0.001xFc^2^\l^3^/sin(2\q)]^-1/4^
_refine_ls_extinction_method 'SHELXL-2014/7 (Sheldrick 2014'
_refine_ls_goodness_of_fit_ref 1.047
_refine_ls_hydrogen_treatment constr
_refine_ls_matrix_type full
_refine_ls_number_parameters 219
_refine_ls_number_reflns 4069
_refine_ls_number_restraints 0
_refine_ls_restrained_S_all 1.047
_refine_ls_R_factor_all 0.0530
_refine_ls_R_factor_gt 0.0440
_refine_ls_shift/su_max 0.000
_refine_ls_shift/su_mean 0.000
_refine_ls_structure_factor_coef Fsqd
_refine_ls_weighting_details 'w=1/[\s^2^(Fo^2^)+(0.0551P)^2^+0.9106P] where P=(Fo^2^+2Fc^2^)/3'
_refine_ls_weighting_scheme calc
_refine_ls_wR_factor_gt 0.1133
_refine_ls_wR_factor_ref 0.1199
_reflns_Friedel_coverage 0.000
_reflns_number_gt 3476
_reflns_number_total 4069
_reflns_threshold_expression 'I > 2\s(I)'
_cod_data_source_file c8ob01152d2.cif
_cod_data_source_block KA142
_cod_depositor_comments 'Adding full bibliography for 7156282.cif.'
_cod_database_code 7156282
_shelx_shelxl_version_number 2014/7
_shelx_space_group_comment
;
The symmetry employed for this shelxl refinement is uniquely defined
by the following loop, which should always be used as a source of
symmetry information in preference to the above space-group names.
They are only intended as comments.
;
_shelx_estimated_absorpt_t_min 0.974
_shelx_estimated_absorpt_t_max 0.990

loop_
_space_group_symop_operation_xyz
'x, y, z'
'-x+1/2, -y, z+1/2'
'x+1/2, -y+1/2, -z'
'-x, y+1/2, -z+1/2'
'-x, -y, -z'
'x-1/2, y, -z-1/2'
'-x-1/2, y-1/2, z'
'x, -y-1/2, z-1/2'

loop_
_atom_site_label
_atom_site_type_symbol
_atom_site_fract_x
_atom_site_fract_y
_atom_site_fract_z
_atom_site_U_iso_or_equiv
_atom_site_adp_type
_atom_site_occupancy
_atom_site_site_symmetry_order
_atom_site_calc_flag
_atom_site_refinement_flags_posn
_atom_site_refinement_flags_adp
C1 C 0.21864(11) 1.0294(3) 0.20954(9) 0.0905(7) Uani 1 1 d . .
H1A H 0.2593 0.9977 0.1856 0.136 Uiso 1 1 calc R U
H1B H 0.2270 1.0267 0.2579 0.136 Uiso 1 1 calc R U
H1C H 0.2066 1.1333 0.1962 0.136 Uiso 1 1 calc R U
C2 C 0.15998(7) 0.9193(2) 0.19205(7) 0.0530(4) Uani 1 1 d . .
H2A H 0.1735 0.8134 0.2027 0.064 Uiso 1 1 calc R U
H2B H 0.1203 0.9449 0.2198 0.064 Uiso 1 1 calc R U
C3 C 0.14083(6) 0.93036(16) 0.11676(6) 0.0418(3) Uani 1 1 d . .
H3A H 0.1299 1.0377 0.1060 0.050 Uiso 1 1 calc R U
H3B H 0.1802 0.9009 0.0894 0.050 Uiso 1 1 calc R U
C4 C 0.08031(6) 0.82823(14) 0.09687(6) 0.0361(3) Uani 1 1 d . .
H4A H 0.0917 0.7205 0.1062 0.043 Uiso 1 1 calc R U
H4B H 0.0411 0.8557 0.1249 0.043 Uiso 1 1 calc R U
C5 C 0.06112(6) 0.84408(13) 0.02295(6) 0.0330(2) Uani 1 1 d . .
C6 C -0.07484(6) 0.65460(14) -0.06847(6) 0.0378(3) Uani 1 1 d . .
C7 C -0.08313(6) 0.60731(13) 0.00172(6) 0.0334(2) Uani 1 1 d . .
C9 C 0.01775(6) 0.83540(14) -0.11663(6) 0.0357(3) Uani 1 1 d . .
C10 C 0.07201(6) 0.93012(14) -0.09582(6) 0.0373(3) Uani 1 1 d . .
C11 C 0.09234(6) 0.93143(14) -0.02462(6) 0.0379(3) Uani 1 1 d . .
H11 H 0.1284 0.9953 -0.0113 0.045 Uiso 1 1 calc R U
C12 C -0.00145(8) 0.82395(17) -0.18514(6) 0.0462(3) Uani 1 1 d . .
H12 H -0.0376 0.7600 -0.1983 0.055 Uiso 1 1 calc R U
C13 C 0.03455(8) 0.90999(18) -0.23314(7) 0.0530(4) Uani 1 1 d . .
H13 H 0.0222 0.9039 -0.2790 0.064 Uiso 1 1 calc R U
C14 C 0.08835(8) 1.00440(19) -0.21407(7) 0.0535(4) Uani 1 1 d . .
H14 H 0.1122 1.0607 -0.2470 0.064 Uiso 1 1 calc R U
C15 C 0.10681(7) 1.01533(17) -0.14601(7) 0.0479(3) Uani 1 1 d . .
H15 H 0.1428 1.0802 -0.1334 0.058 Uiso 1 1 calc R U
C16 C -0.13554(6) 0.50239(13) 0.02881(6) 0.0343(3) Uani 1 1 d . .
C17 C -0.13433(7) 0.45498(15) 0.09721(7) 0.0408(3) Uani 1 1 d . .
H17 H -0.1011 0.4943 0.1266 0.049 Uiso 1 1 calc R U
C18 C -0.18216(7) 0.35024(16) 0.12149(7) 0.0482(3) Uani 1 1 d . .
H18 H -0.1807 0.3191 0.1670 0.058 Uiso 1 1 calc R U
C19 C -0.23229(7) 0.29119(17) 0.07864(8) 0.0508(3) Uani 1 1 d . .
H19 H -0.2639 0.2194 0.0951 0.061 Uiso 1 1 calc R U
C20 C -0.23505(7) 0.33935(16) 0.01146(8) 0.0477(3) Uani 1 1 d . .
H20 H -0.2692 0.3011 -0.0172 0.057 Uiso 1 1 calc R U
C21 C -0.18735(6) 0.44449(14) -0.01379(7) 0.0403(3) Uani 1 1 d . .
H21 H -0.1898 0.4766 -0.0591 0.048 Uiso 1 1 calc R U
N1 N -0.03442(5) 0.66881(11) 0.04143(5) 0.0342(2) Uani 1 1 d . .
N2 N -0.01690(5) 0.75012(12) -0.06555(5) 0.0350(2) Uani 1 1 d . .
N3 N 0.00531(5) 0.75409(11) 0.00174(5) 0.0333(2) Uani 1 1 d . .
O1 O -0.10723(6) 0.62569(13) -0.12122(5) 0.0570(3) Uani 1 1 d . .

loop_
_atom_site_aniso_label
_atom_site_aniso_U_11
_atom_site_aniso_U_22
_atom_site_aniso_U_33
_atom_site_aniso_U_23
_atom_site_aniso_U_13
_atom_site_aniso_U_12
C1 0.0840(14) 0.1303(18) 0.0573(10) 0.0053(11) -0.0241(9) -0.0513(13)
C2 0.0487(8) 0.0684(9) 0.0419(7) 0.0020(6) -0.0085(6) -0.0088(7)
C3 0.0376(6) 0.0494(7) 0.0385(6) 0.0001(5) -0.0045(5) -0.0027(5)
C4 0.0351(6) 0.0384(6) 0.0347(6) 0.0000(5) -0.0021(4) 0.0022(5)
C5 0.0302(5) 0.0313(5) 0.0375(6) -0.0025(4) -0.0029(4) 0.0036(4)
C6 0.0415(6) 0.0342(6) 0.0375(6) -0.0029(5) -0.0038(5) -0.0005(5)
C7 0.0335(5) 0.0296(5) 0.0371(6) -0.0039(4) -0.0014(4) 0.0041(4)
C9 0.0384(6) 0.0338(6) 0.0349(6) 0.0014(4) 0.0016(5) 0.0063(5)
C10 0.0352(6) 0.0368(6) 0.0397(6) 0.0045(5) 0.0005(5) 0.0062(5)
C11 0.0341(6) 0.0376(6) 0.0419(6) 0.0015(5) -0.0030(5) -0.0004(5)
C12 0.0540(8) 0.0486(7) 0.0361(6) -0.0019(5) -0.0021(5) 0.0023(6)
C13 0.0619(9) 0.0632(9) 0.0338(6) 0.0047(6) 0.0022(6) 0.0081(7)
C14 0.0504(8) 0.0649(9) 0.0451(8) 0.0177(7) 0.0081(6) 0.0066(7)
C15 0.0408(7) 0.0539(8) 0.0490(7) 0.0135(6) 0.0015(6) -0.0003(6)
C16 0.0324(5) 0.0288(5) 0.0416(6) -0.0037(4) 0.0016(4) 0.0057(4)
C17 0.0411(6) 0.0391(6) 0.0421(7) -0.0026(5) 0.0008(5) 0.0029(5)
C18 0.0519(8) 0.0451(7) 0.0476(7) 0.0027(6) 0.0098(6) 0.0025(6)
C19 0.0412(7) 0.0429(7) 0.0683(9) 0.0010(6) 0.0116(6) -0.0027(6)
C20 0.0349(6) 0.0429(7) 0.0654(9) -0.0064(6) -0.0028(6) -0.0010(5)
C21 0.0364(6) 0.0368(6) 0.0476(7) -0.0022(5) -0.0032(5) 0.0037(5)
N1 0.0343(5) 0.0327(5) 0.0357(5) -0.0005(4) 0.0006(4) 0.0014(4)
N2 0.0393(5) 0.0353(5) 0.0305(5) -0.0014(4) -0.0029(4) 0.0001(4)
N3 0.0344(5) 0.0345(5) 0.0309(5) -0.0005(4) -0.0021(4) 0.0006(4)
O1 0.0639(6) 0.0673(7) 0.0399(5) 0.0004(5) -0.0135(4) -0.0210(5)

loop_
_atom_type_symbol
_atom_type_description
_atom_type_scat_dispersion_real
_atom_type_scat_dispersion_imag
_atom_type_scat_source
C C 0.0033 0.0016 'International Tables Vol C Tables 4.2.6.8 and 6.1.1.4'
H H 0.0000 0.0000 'International Tables Vol C Tables 4.2.6.8 and 6.1.1.4'
N N 0.0061 0.0033 'International Tables Vol C Tables 4.2.6.8 and 6.1.1.4'
O O 0.0106 0.0060 'International Tables Vol C Tables 4.2.6.8 and 6.1.1.4'

loop_
_geom_angle_atom_site_label_1
_geom_angle_atom_site_label_2
_geom_angle_atom_site_label_3
_geom_angle
C2 C1 H1A 109.5
C2 C1 H1B 109.5
H1A C1 H1B 109.5
C2 C1 H1C 109.5
H1A C1 H1C 109.5
H1B C1 H1C 109.5
C3 C2 C1 111.26(13)
C3 C2 H2A 109.4
C1 C2 H2A 109.4
C3 C2 H2B 109.4
C1 C2 H2B 109.4
H2A C2 H2B 108.0
C4 C3 C2 113.68(11)
C4 C3 H3A 108.8
C2 C3 H3A 108.8
C4 C3 H3B 108.8
C2 C3 H3B 108.8
H3A C3 H3B 107.7
C5 C4 C3 112.80(10)
C5 C4 H4A 109.0
C3 C4 H4A 109.0
C5 C4 H4B 109.0
C3 C4 H4B 109.0
H4A C4 H4B 107.8
C11 C5 N3 117.21(11)
C11 C5 C4 127.31(11)
N3 C5 C4 115.46(10)
O1 C6 N2 124.45(11)
O1 C6 C7 132.98(12)
N2 C6 C7 102.57(9)
N1 C7 C6 111.24(10)
N1 C7 C16 122.04(11)
C6 C7 C16 126.70(10)
C12 C9 C10 121.66(12)
C12 C9 N2 120.98(12)
C10 C9 N2 117.36(10)
C9 C10 C15 117.92(12)
C9 C10 C11 119.50(11)
C15 C10 C11 122.51(12)
C5 C11 C10 122.57(11)
C5 C11 H11 118.7
C10 C11 H11 118.7
C13 C12 C9 118.48(13)
C13 C12 H12 120.8
C9 C12 H12 120.8
C14 C13 C12 121.12(13)
C14 C13 H13 119.4
C12 C13 H13 119.4
C13 C14 C15 119.93(13)
C13 C14 H14 120.0
C15 C14 H14 120.0
C14 C15 C10 120.89(14)
C14 C15 H15 119.6
C10 C15 H15 119.6
C17 C16 C21 118.51(11)
C17 C16 C7 120.96(11)
C21 C16 C7 120.52(11)
C18 C17 C16 120.50(12)
C18 C17 H17 119.7
C16 C17 H17 119.7
C17 C18 C19 120.55(13)
C17 C18 H18 119.7
C19 C18 H18 119.7
C20 C19 C18 119.62(13)
C20 C19 H19 120.2
C18 C19 H19 120.2
C19 C20 C21 120.57(13)
C19 C20 H20 119.7
C21 C20 H20 119.7
C20 C21 C16 120.21(12)
C20 C21 H21 119.9
C16 C21 H21 119.9
N3 N1 C7 107.19(10)
N3 N2 C6 107.80(9)
N3 N2 C9 120.64(10)
C6 N2 C9 131.55(10)
N1 N3 N2 111.19(9)
N1 N3 C5 126.17(10)
N2 N3 C5 122.58(10)

loop_
_geom_bond_atom_site_label_1
_geom_bond_atom_site_label_2
_geom_bond_distance
C1 C2 1.523(2)
C1 H1A 0.9600
C1 H1B 0.9600
C1 H1C 0.9600
C2 C3 1.5219(18)
C2 H2A 0.9700
C2 H2B 0.9700
C3 C4 1.5214(17)
C3 H3A 0.9700
C3 H3B 0.9700
C4 C5 1.4992(16)
C4 H4A 0.9700
C4 H4B 0.9700
C5 C11 1.3414(17)
C5 N3 1.3981(15)
C6 O1 1.2346(15)
C6 N2 1.3978(16)
C6 C7 1.4405(17)
C7 N1 1.3358(15)
C7 C16 1.4623(16)
C9 C12 1.3944(17)
C9 C10 1.3956(17)
C9 N2 1.4111(15)
C10 C15 1.3999(18)
C10 C11 1.4475(17)
C11 H11 0.9300
C12 C13 1.386(2)
C12 H12 0.9300
C13 C14 1.378(2)
C13 H13 0.9300
C14 C15 1.382(2)
C14 H14 0.9300
C15 H15 0.9300
C16 C17 1.3984(18)
C16 C21 1.4007(17)
C17 C18 1.3805(19)
C17 H17 0.9300
C18 C19 1.384(2)
C18 H18 0.9300
C19 C20 1.378(2)
C19 H19 0.9300
C20 C21 1.3877(18)
C20 H20 0.9300
C21 H21 0.9300
N1 N3 1.3190(14)
N2 N3 1.3856(14)

loop_
_geom_torsion_atom_site_label_1
_geom_torsion_atom_site_label_2
_geom_torsion_atom_site_label_3
_geom_torsion_atom_site_label_4
_geom_torsion
C1 C2 C3 C4 -177.39(15)
C2 C3 C4 C5 178.46(11)
C3 C4 C5 C11 2.25(17)
C3 C4 C5 N3 -179.37(10)
O1 C6 C7 N1 179.73(14)
N2 C6 C7 N1 -0.34(13)
O1 C6 C7 C16 1.5(2)
N2 C6 C7 C16 -178.54(10)
C12 C9 C10 C15 0.47(18)
N2 C9 C10 C15 180.00(11)
C12 C9 C10 C11 -176.63(12)
N2 C9 C10 C11 2.91(16)
N3 C5 C11 C10 -2.48(17)
C4 C5 C11 C10 175.87(11)
C9 C10 C11 C5 0.25(18)
C15 C10 C11 C5 -176.70(12)
C10 C9 C12 C13 -0.3(2)
N2 C9 C12 C13 -179.79(12)
C9 C12 C13 C14 0.3(2)
C12 C13 C14 C15 -0.5(2)
C13 C14 C15 C10 0.7(2)
C9 C10 C15 C14 -0.7(2)
C11 C10 C15 C14 176.30(13)
N1 C7 C16 C17 -3.70(17)
C6 C7 C16 C17 174.33(11)
N1 C7 C16 C21 177.66(10)
C6 C7 C16 C21 -4.31(18)
C21 C16 C17 C18 1.70(17)
C7 C16 C17 C18 -176.97(11)
C16 C17 C18 C19 -0.4(2)
C17 C18 C19 C20 -1.0(2)
C18 C19 C20 C21 1.0(2)
C19 C20 C21 C16 0.30(19)
C17 C16 C21 C20 -1.65(17)
C7 C16 C21 C20 177.02(11)
C6 C7 N1 N3 0.20(13)
C16 C7 N1 N3 178.50(10)
O1 C6 N2 N3 -179.72(12)
C7 C6 N2 N3 0.33(12)
O1 C6 N2 C9 1.1(2)
C7 C6 N2 C9 -178.89(11)
C12 C9 N2 N3 175.71(11)
C10 C9 N2 N3 -3.83(16)
C12 C9 N2 C6 -5.2(2)
C10 C9 N2 C6 175.31(11)
C7 N1 N3 N2 0.03(12)
C7 N1 N3 C5 177.33(10)
C6 N2 N3 N1 -0.24(12)
C9 N2 N3 N1 179.08(10)
C6 N2 N3 C5 -177.66(10)
C9 N2 N3 C5 1.66(16)
C11 C5 N3 N1 -175.47(11)
C4 C5 N3 N1 5.99(16)
C11 C5 N3 N2 1.55(16)
C4 C5 N3 N2 -177.00(10)
